data_1565057
loop_
_publ_author_name
'Greener, Andrew John'
'Ubysz, Patrycja'
'Owens-Ward, Will'
'Smith, George'
'Oca\~na, Ivan'
'Whitwood, Adrian Charles'
'Chechik, Victor'
'James, Michael J.'

_publ_section_title
;
 Radical--Anion Coupling Through Reagent Design: Hydroxylation of Aryl
 Halides
;
_journal_name_full 'Chemical Science'
_journal_paper_doi 10.1039/D1SC04748E
_journal_year 2021
_chemical_formula_moiety 'C23 H31 N3 O'
_chemical_formula_sum 'C23 H31 N3 O'
_chemical_formula_weight 365.51
_space_group_crystal_system monoclinic
_space_group_IT_number 14
_space_group_name_Hall '-P 2yn'
_space_group_name_H-M_alt 'P 1 21/n 1'
_atom_sites_solution_hydrogens difmap
_atom_sites_solution_primary dual
_audit_creation_date 2021-06-15
_audit_creation_method
;
Olex2 1.3
(compiled 2020.11.12 svn.r5f609507 for OlexSys, GUI svn.r6272)
;
_audit_update_record
;
2021-08-11 deposited with the CCDC.	2021-10-20 downloaded from the CCDC.
;
_cell_angle_alpha 90
_cell_angle_beta 101.562(3)
_cell_angle_gamma 90
_cell_formula_units_Z 4
_cell_length_a 9.5000(3)
_cell_length_b 11.7569(3)
_cell_length_c 18.0932(5)
_cell_measurement_reflns_used 3909
_cell_measurement_temperature 109.9(6)
_cell_measurement_theta_max 70.8510
_cell_measurement_theta_min 4.5020
_cell_volume 1979.83(10)
_computing_cell_refinement 'CrysAlisPro 1.171.41.110a (Rigaku OD, 2021)'
_computing_data_collection 'CrysAlisPro 1.171.41.110a (Rigaku OD, 2021)'
_computing_data_reduction 'CrysAlisPro 1.171.41.110a (Rigaku OD, 2021)'
_computing_molecular_graphics 'Olex2 1.3 (Dolomanov et al., 2009)'
_computing_publication_material 'Olex2 1.3 (Dolomanov et al., 2009)'
_computing_structure_refinement 'SHELXL 2018/3 (Sheldrick, 2015)'
_computing_structure_solution 'SHELXT  (Sheldrick, 2015)'
_diffrn_ambient_environment N~2~
_diffrn_ambient_temperature 109.9(6)
_diffrn_detector 'CCD plate'
_diffrn_detector_area_resol_mean 16.1450
_diffrn_detector_type Eos
_diffrn_measured_fraction_theta_full 1.000
_diffrn_measured_fraction_theta_max 1.000
_diffrn_measurement_details
;
List of Runs (angles in degrees, time in seconds):

  # Type    Start    End  Width  t~exp~   \w     \q     \k     \f   Frames
#--------------------------------------------------------------------------
  1  \w    -19.00  30.00   1.00    1.00    --    0.00 -77.00 -60.00   49
  2  \w    -20.00   6.00   1.00    1.00    --    0.00 -77.00 150.00   26
  3  \w    -19.00  13.00   1.00    1.00    --    0.00 -77.00  60.00   32
  4  \w     38.00  65.00   1.00    3.00    --   54.00  57.00 -90.00   27
  5  \w     37.00 123.00   1.00    3.00    --   54.00  57.00 -60.00   86
  6  \w     43.00 118.00   1.00    3.00    --   54.00  57.00  60.00   75
  7  \w    -13.00  65.00   1.00    3.00    --   54.00 -57.00 150.00   78
  8  \w     97.00 141.00   1.00    3.00    --  108.00 -25.00 120.00   44
  9  \w     38.00  78.00   1.00    3.00    --  108.00 -25.00 120.00   40
 10  \w     38.00  89.00   1.00    3.00    --  108.00 -50.00-180.00   51
 11  \w     99.00 126.00   1.00    3.00    --  108.00 -50.00 -90.00   27
 12  \w     61.00 106.00   1.00    3.00    --  108.00 -91.00-120.00   45
 13  \w    114.00 149.00   1.00    3.00    --  108.00 111.00-150.00   35
 14  \w     42.00  84.00   1.00    3.00    --  108.00 -50.00 -90.00   42
 15  \w    115.00 177.00   1.00    3.00    --  108.00 111.00-180.00   62
 16  \w     42.00  69.00   1.00    3.00    --  108.00 -91.00-180.00   27
 17  \w     99.00 126.00   1.00    3.00    --  108.00 -50.00-180.00   27
 18  \w     36.00 176.00   1.00    3.00    --  108.00   0.00  30.00  140
;
_diffrn_measurement_device 'four-circle diffractometer'
_diffrn_measurement_device_type 'SuperNova, Dual, Cu at home/near, Eos'
_diffrn_measurement_method '\w scans'
_diffrn_orient_matrix_type 'CrysAlisPro convention (1999,Acta A55,543-557)'
_diffrn_orient_matrix_UB_11 0.1625227000
_diffrn_orient_matrix_UB_12 0.0222189000
_diffrn_orient_matrix_UB_13 0.0240974000
_diffrn_orient_matrix_UB_21 -0.0158482000
_diffrn_orient_matrix_UB_22 0.1078357000
_diffrn_orient_matrix_UB_23 -0.0493920000
_diffrn_orient_matrix_UB_31 -0.0270161000
_diffrn_orient_matrix_UB_32 0.0711158000
_diffrn_orient_matrix_UB_33 0.0673008000
_diffrn_radiation_monochromator mirror
_diffrn_radiation_probe x-ray
_diffrn_radiation_type 'Cu K\a'
_diffrn_radiation_wavelength 1.54184
_diffrn_reflns_av_R_equivalents 0.0187
_diffrn_reflns_av_unetI/netI 0.0227
_diffrn_reflns_Laue_measured_fraction_full 1.000
_diffrn_reflns_Laue_measured_fraction_max 1.000
_diffrn_reflns_limit_h_max 8
_diffrn_reflns_limit_h_min -11
_diffrn_reflns_limit_k_max 14
_diffrn_reflns_limit_k_min -12
_diffrn_reflns_limit_l_max 21
_diffrn_reflns_limit_l_min -16
_diffrn_reflns_number 7406
_diffrn_reflns_point_group_measured_fraction_full 1.000
_diffrn_reflns_point_group_measured_fraction_max 1.000
_diffrn_reflns_theta_full 67.076
_diffrn_reflns_theta_max 67.076
_diffrn_reflns_theta_min 4.513
_diffrn_source 'micro-focus sealed X-ray tube'
_diffrn_source_type 'SuperNova (Cu) X-ray Source'
_exptl_absorpt_coefficient_mu 0.588
_exptl_absorpt_correction_T_max 1.000
_exptl_absorpt_correction_T_min 0.616
_exptl_absorpt_correction_type gaussian
_exptl_absorpt_process_details
;
CrysAlisPro 1.171.41.110a (Rigaku Oxford Diffraction, 2021)
Numerical absorption correction based on gaussian integration over
a multifaceted crystal model
Empirical absorption correction using spherical harmonics,
implemented in SCALE3 ABSPACK scaling algorithm.
;
_exptl_crystal_colour 'clear colourless'
_exptl_crystal_colour_lustre clear
_exptl_crystal_colour_primary colourless
_exptl_crystal_density_diffrn 1.226
_exptl_crystal_description needle
_exptl_crystal_F_000 792
_exptl_crystal_recrystallization_method 'Crystallisation from DMSO'
_exptl_crystal_size_max 0.276
_exptl_crystal_size_mid 0.128
_exptl_crystal_size_min 0.095
_refine_diff_density_max 0.172
_refine_diff_density_min -0.183
_refine_diff_density_rms 0.034
_refine_ls_extinction_coef 0.00040(12)
_refine_ls_extinction_expression Fc^*^=kFc[1+0.001xFc^2^\l^3^/sin(2\q)]^-1/4^
_refine_ls_extinction_method 'SHELXL-2018/3 (Sheldrick 2018)'
_refine_ls_goodness_of_fit_ref 1.021
_refine_ls_hydrogen_treatment refall
_refine_ls_matrix_type full
_refine_ls_number_parameters 369
_refine_ls_number_reflns 3538
_refine_ls_number_restraints 0
_refine_ls_restrained_S_all 1.021
_refine_ls_R_factor_all 0.0422
_refine_ls_R_factor_gt 0.0353
_refine_ls_shift/su_max 0.000
_refine_ls_shift/su_mean 0.000
_refine_ls_structure_factor_coef Fsqd
_refine_ls_weighting_details 'w=1/[\s^2^(Fo^2^)+(0.0436P)^2^+0.5760P] where P=(Fo^2^+2Fc^2^)/3'
_refine_ls_weighting_scheme calc
_refine_ls_wR_factor_gt 0.0874
_refine_ls_wR_factor_ref 0.0928
_reflns_Friedel_coverage 0.000
_reflns_number_gt 3032
_reflns_number_total 3538
_reflns_threshold_expression 'I > 2\s(I)'
_cod_data_source_file d1sc04748e2.cif
_cod_data_source_block mjj21001
_cod_database_code 1565057
_shelx_shelxl_version_number 2018/3
_chemical_oxdiff_formula 'C23 H31 N3 O1'
_chemical_oxdiff_usercomment 'Andrew Greener AJG-02-010-3'
_shelx_space_group_comment
;
The symmetry employed for this shelxl refinement is uniquely defined
by the following loop, which should always be used as a source of
symmetry information in preference to the above space-group names.
They are only intended as comments.
;
_shelx_estimated_absorpt_t_max 0.949
_shelx_estimated_absorpt_t_min 0.853
_reflns_odcompleteness_completeness 99.92
_reflns_odcompleteness_iscentric 1
_reflns_odcompleteness_theta 66.97
_olex2_refinement_description
;
;
_olex2_date_sample_data_collection 2021-06-14
_olex2_date_sample_submission 2021-06-11
_olex2_exptl_crystal_mounting_method 'oil on 200 micrometre micromount'
_olex2_submission_original_sample_id AJG-020-010-3
_olex2_submission_special_instructions 'No special instructions were received'
_oxdiff_exptl_absorpt_empirical_details
;
Empirical correction (ABSPACK) includes:
- Absorption correction using spherical harmonics
- Frame scaling
;
_oxdiff_exptl_absorpt_empirical_full_max 1.262
_oxdiff_exptl_absorpt_empirical_full_min 0.783

loop_
_space_group_symop_operation_xyz
'x, y, z'
'-x+1/2, y+1/2, -z+1/2'
'-x, -y, -z'
'x-1/2, -y-1/2, z-1/2'

loop_
_atom_site_label
_atom_site_type_symbol
_atom_site_fract_x
_atom_site_fract_y
_atom_site_fract_z
_atom_site_U_iso_or_equiv
_atom_site_adp_type
_atom_site_occupancy
_atom_site_site_symmetry_order
_atom_site_calc_flag
_atom_site_refinement_flags_posn
_atom_site_refinement_flags_adp
_atom_site_refinement_flags_occupancy
_atom_site_disorder_assembly
_atom_site_disorder_group
C1 C 0.46959(13) 0.49287(10) 0.31920(7) 0.0200(3) Uani 1 1 d . . . . .
C2 C 0.42809(14) 0.57896(11) 0.36372(7) 0.0220(3) Uani 1 1 d . . . . .
H2 H 0.4812(16) 0.6545(13) 0.3709(8) 0.031(4) Uiso 1 1 d . . . . .
C3 C 0.31330(13) 0.56103(11) 0.39886(7) 0.0206(3) Uani 1 1 d . . . . .
C4 C 0.23824(13) 0.45729(11) 0.38812(7) 0.0221(3) Uani 1 1 d . . . . .
C5 C 0.11728(14) 0.43143(12) 0.42836(8) 0.0265(3) Uani 1 1 d . . . . .
H5A H 0.0454(17) 0.3811(14) 0.3954(9) 0.034(4) Uiso 1 1 d . . . . .
H5B H 0.0673(16) 0.5048(13) 0.4368(8) 0.027(4) Uiso 1 1 d . . . . .
C6 C 0.16755(16) 0.37265(13) 0.50494(8) 0.0315(3) Uani 1 1 d . . . . .
H6A H 0.0786(18) 0.3510(14) 0.5247(9) 0.037(4) Uiso 1 1 d . . . . .
H6B H 0.2223(17) 0.4315(14) 0.5414(9) 0.037(4) Uiso 1 1 d . . . . .
C7 C 0.25867(17) 0.26643(13) 0.50298(8) 0.0321(3) Uani 1 1 d . . . . .
H7A H 0.3573(17) 0.2879(13) 0.4926(8) 0.030(4) Uiso 1 1 d . . . . .
H7B H 0.2779(18) 0.2337(15) 0.5548(10) 0.044(5) Uiso 1 1 d . . . . .
C8 C 0.19159(17) 0.17334(13) 0.44735(9) 0.0325(3) Uani 1 1 d . . . . .
H8A H 0.2126(18) 0.0968(15) 0.4719(10) 0.042(5) Uiso 1 1 d . . . . .
H8B H 0.0851(19) 0.1824(15) 0.4363(9) 0.040(5) Uiso 1 1 d . . . . .
C9 C 0.24650(16) 0.16899(12) 0.37351(8) 0.0284(3) Uani 1 1 d . . . . .
H9A H 0.2096(16) 0.0997(13) 0.3457(8) 0.028(4) Uiso 1 1 d . . . . .
H9B H 0.3558(17) 0.1642(13) 0.3855(8) 0.032(4) Uiso 1 1 d . . . . .
C10 C 0.20428(14) 0.26740(12) 0.31800(8) 0.0257(3) Uani 1 1 d . . . . .
H10A H 0.2246(15) 0.2455(12) 0.2679(8) 0.025(4) Uiso 1 1 d . . . . .
H10B H 0.0968(17) 0.2805(14) 0.3102(9) 0.036(4) Uiso 1 1 d . . . . .
C11 C 0.28223(13) 0.37874(11) 0.33941(7) 0.0213(3) Uani 1 1 d . . . . .
C12 C 0.60532(15) 0.42572(11) 0.22600(8) 0.0245(3) Uani 1 1 d . . . . .
H12A H 0.5497(16) 0.4600(13) 0.1768(9) 0.032(4) Uiso 1 1 d . . . . .
H12B H 0.5634(17) 0.3518(14) 0.2337(9) 0.036(4) Uiso 1 1 d . . . . .
C13 C 0.76151(15) 0.41096(11) 0.22096(8) 0.0254(3) Uani 1 1 d . . . . .
H13A H 0.8146(16) 0.3704(14) 0.2680(9) 0.031(4) Uiso 1 1 d . . . . .
H13B H 0.7683(16) 0.3634(13) 0.1767(9) 0.031(4) Uiso 1 1 d . . . . .
C14 C 0.81507(15) 0.59366(12) 0.27568(8) 0.0254(3) Uani 1 1 d . . . . .
H14A H 0.8701(17) 0.5572(14) 0.3246(9) 0.035(4) Uiso 1 1 d . . . . .
H14B H 0.8580(16) 0.6653(14) 0.2686(8) 0.030(4) Uiso 1 1 d . . . . .
C15 C 0.65999(15) 0.60991(11) 0.28223(8) 0.0259(3) Uani 1 1 d . . . . .
H15A H 0.6094(15) 0.6485(12) 0.2365(8) 0.025(4) Uiso 1 1 d . . . . .
H15B H 0.6612(17) 0.6551(13) 0.3289(9) 0.034(4) Uiso 1 1 d . . . . .
C16 C 0.98095(14) 0.50997(12) 0.20723(8) 0.0289(3) Uani 1 1 d . . . . .
H16A H 1.0202(15) 0.5872(12) 0.2046(7) 0.020(3) Uiso 1 1 d . . . . .
H16B H 1.0355(17) 0.4735(14) 0.2562(9) 0.037(4) Uiso 1 1 d . . . . .
C17 C 1.00606(18) 0.44120(14) 0.14072(11) 0.0393(4) Uani 1 1 d . . . . .
H17A H 0.9552(19) 0.4744(16) 0.0906(10) 0.046(5) Uiso 1 1 d . . . . .
H17B H 1.105(2) 0.4434(16) 0.1394(10) 0.050(5) Uiso 1 1 d . . . . .
H17C H 0.980(2) 0.3626(17) 0.1453(10) 0.055(5) Uiso 1 1 d . . . . .
C18 C 0.27241(13) 0.65496(11) 0.44623(7) 0.0213(3) Uani 1 1 d . . . . .
C19 C 0.33236(16) 0.66215(12) 0.52277(8) 0.0302(3) Uani 1 1 d . . . . .
H19 H 0.3970(19) 0.6028(16) 0.5449(10) 0.047(5) Uiso 1 1 d . . . . .
C20 C 0.29959(15) 0.75123(12) 0.56659(8) 0.0299(3) Uani 1 1 d . . . . .
H20 H 0.3442(18) 0.7552(14) 0.6204(10) 0.044(5) Uiso 1 1 d . . . . .
C21 C 0.20526(13) 0.83605(11) 0.53424(7) 0.0228(3) Uani 1 1 d . . . . .
C22 C 0.14469(15) 0.82971(12) 0.45782(8) 0.0276(3) Uani 1 1 d . . . . .
H22 H 0.0800(19) 0.8920(15) 0.4370(9) 0.043(5) Uiso 1 1 d . . . . .
C23 C 0.17869(15) 0.74043(12) 0.41455(7) 0.0267(3) Uani 1 1 d . . . . .
H23 H 0.1382(16) 0.7377(13) 0.3607(9) 0.034(4) Uiso 1 1 d . . . . .
N1 N 0.39501(11) 0.39540(9) 0.30591(6) 0.0214(2) Uani 1 1 d . . . . .
N2 N 0.59294(12) 0.50044(9) 0.28869(6) 0.0222(2) Uani 1 1 d . . . . .
N3 N 0.82796(11) 0.52133(9) 0.21146(6) 0.0218(2) Uani 1 1 d . . . . .
O1 O 0.16798(10) 0.92553(8) 0.57369(5) 0.0292(2) Uani 1 1 d . . . . .
H1 H 0.229(2) 0.9312(17) 0.6240(12) 0.060(6) Uiso 1 1 d . . . . .

loop_
_atom_site_aniso_label
_atom_site_aniso_U_11
_atom_site_aniso_U_22
_atom_site_aniso_U_33
_atom_site_aniso_U_23
_atom_site_aniso_U_13
_atom_site_aniso_U_12
C1 0.0246(6) 0.0190(6) 0.0155(6) 0.0022(5) 0.0014(5) 0.0003(5)
C2 0.0280(7) 0.0178(6) 0.0190(6) 0.0002(5) 0.0016(5) -0.0011(5)
C3 0.0241(6) 0.0207(6) 0.0152(6) 0.0010(5) -0.0007(5) 0.0027(5)
C4 0.0239(6) 0.0217(7) 0.0193(6) 0.0010(5) 0.0009(5) 0.0019(5)
C5 0.0252(7) 0.0232(7) 0.0323(7) -0.0035(6) 0.0088(6) 0.0011(6)
C6 0.0387(8) 0.0290(8) 0.0302(7) -0.0023(6) 0.0156(6) -0.0029(6)
C7 0.0415(8) 0.0283(7) 0.0275(7) 0.0030(6) 0.0092(6) 0.0016(7)
C8 0.0386(8) 0.0237(7) 0.0380(8) 0.0033(6) 0.0147(7) -0.0006(6)
C9 0.0307(7) 0.0196(7) 0.0368(8) -0.0043(6) 0.0111(6) -0.0031(6)
C10 0.0262(7) 0.0231(7) 0.0280(7) -0.0062(6) 0.0062(5) -0.0047(6)
C11 0.0226(6) 0.0204(6) 0.0200(6) 0.0011(5) 0.0020(5) -0.0001(5)
C12 0.0299(7) 0.0206(7) 0.0245(7) -0.0053(5) 0.0087(5) -0.0052(5)
C13 0.0308(7) 0.0185(6) 0.0286(7) -0.0008(6) 0.0098(6) -0.0012(5)
C14 0.0296(7) 0.0211(7) 0.0254(7) -0.0027(5) 0.0053(6) -0.0065(6)
C15 0.0331(7) 0.0181(6) 0.0277(7) -0.0027(6) 0.0092(6) -0.0030(6)
C16 0.0248(7) 0.0266(7) 0.0355(8) 0.0025(6) 0.0064(6) -0.0010(6)
C17 0.0321(8) 0.0298(8) 0.0615(11) -0.0088(8) 0.0228(8) -0.0040(7)
C18 0.0236(6) 0.0193(6) 0.0209(6) -0.0004(5) 0.0045(5) -0.0005(5)
C19 0.0392(8) 0.0259(7) 0.0224(7) 0.0007(6) -0.0010(6) 0.0104(6)
C20 0.0387(8) 0.0302(8) 0.0182(6) -0.0031(5) -0.0002(6) 0.0040(6)
C21 0.0248(6) 0.0206(6) 0.0234(6) -0.0039(5) 0.0063(5) -0.0024(5)
C22 0.0332(7) 0.0238(7) 0.0239(7) -0.0007(6) 0.0008(6) 0.0076(6)
C23 0.0338(7) 0.0264(7) 0.0180(6) -0.0008(5) 0.0003(5) 0.0034(6)
N1 0.0254(5) 0.0190(5) 0.0191(5) 0.0001(4) 0.0025(4) -0.0013(4)
N2 0.0285(6) 0.0170(5) 0.0224(5) -0.0032(4) 0.0077(4) -0.0030(4)
N3 0.0242(5) 0.0186(5) 0.0231(5) 0.0010(4) 0.0060(4) -0.0014(4)
O1 0.0346(5) 0.0270(5) 0.0244(5) -0.0085(4) 0.0020(4) 0.0057(4)

loop_
_atom_type_symbol
_atom_type_description
_atom_type_scat_dispersion_real
_atom_type_scat_dispersion_imag
_atom_type_scat_source
C C 0.0181 0.0091 'International Tables Vol C Tables 4.2.6.8 and 6.1.1.4'
H H 0.0000 0.0000 'International Tables Vol C Tables 4.2.6.8 and 6.1.1.4'
N N 0.0311 0.0180 'International Tables Vol C Tables 4.2.6.8 and 6.1.1.4'
O O 0.0492 0.0322 'International Tables Vol C Tables 4.2.6.8 and 6.1.1.4'

loop_
_exptl_crystal_face_index_h
_exptl_crystal_face_index_k
_exptl_crystal_face_index_l
_exptl_crystal_face_perp_dist
0 1 -1 0.0541
0 -1 1 0.0410
0 1 1 0.0521
0 -1 -1 0.0425
1 -6 -7 0.0332
-2 1 -2 0.0918
2 -2 1 0.0975
2 -2 -1 0.1014
-1 1 1 0.1329
2 0 1 0.1066
-2 0 -1 0.1197
0 1 2 0.0570
-1 -5 9 0.0457
1 1 0 0.1051

loop_
_geom_angle_atom_site_label_1
_geom_angle_atom_site_label_2
_geom_angle_atom_site_label_3
_geom_angle
_geom_angle_site_symmetry_1
_geom_angle_site_symmetry_3
_geom_angle_publ_flag
N1 C1 C2 121.41(11) . . ?
N1 C1 N2 116.00(11) . . ?
N2 C1 C2 122.55(11) . . ?
C1 C2 H2 121.1(9) . . ?
C3 C2 C1 119.56(12) . . ?
C3 C2 H2 119.4(8) . . ?
C2 C3 C4 119.53(11) . . ?
C2 C3 C18 118.01(11) . . ?
C4 C3 C18 122.45(11) . . ?
C3 C4 C5 121.46(11) . . ?
C11 C4 C3 116.93(11) . . ?
C11 C4 C5 121.60(12) . . ?
C4 C5 H5A 109.0(9) . . ?
C4 C5 H5B 109.1(8) . . ?
C4 C5 C6 113.36(11) . . ?
H5A C5 H5B 107.9(12) . . ?
C6 C5 H5A 108.8(9) . . ?
C6 C5 H5B 108.5(8) . . ?
C5 C6 H6A 107.5(9) . . ?
C5 C6 H6B 107.7(9) . . ?
H6A C6 H6B 107.2(12) . . ?
C7 C6 C5 115.03(12) . . ?
C7 C6 H6A 108.6(9) . . ?
C7 C6 H6B 110.5(9) . . ?
C6 C7 H7A 110.3(9) . . ?
C6 C7 H7B 107.0(10) . . ?
C6 C7 C8 115.85(13) . . ?
H7A C7 H7B 105.5(13) . . ?
C8 C7 H7A 109.3(9) . . ?
C8 C7 H7B 108.4(10) . . ?
C7 C8 H8A 109.2(10) . . ?
C7 C8 H8B 109.1(10) . . ?
H8A C8 H8B 106.7(13) . . ?
C9 C8 C7 115.27(12) . . ?
C9 C8 H8A 106.5(9) . . ?
C9 C8 H8B 109.8(10) . . ?
C8 C9 H9A 109.0(9) . . ?
C8 C9 H9B 109.1(9) . . ?
C8 C9 C10 117.21(12) . . ?
H9A C9 H9B 107.8(12) . . ?
C10 C9 H9A 105.7(9) . . ?
C10 C9 H9B 107.6(9) . . ?
C9 C10 H10A 109.2(8) . . ?
C9 C10 H10B 109.2(9) . . ?
H10A C10 H10B 106.6(12) . . ?
C11 C10 C9 115.75(11) . . ?
C11 C10 H10A 106.3(8) . . ?
C11 C10 H10B 109.4(9) . . ?
C4 C11 C10 122.65(11) . . ?
N1 C11 C4 123.60(12) . . ?
N1 C11 C10 113.74(11) . . ?
H12A C12 H12B 108.7(12) . . ?
C13 C12 H12A 109.5(8) . . ?
C13 C12 H12B 109.8(9) . . ?
N2 C12 H12A 109.4(9) . . ?
N2 C12 H12B 109.0(9) . . ?
N2 C12 C13 110.40(11) . . ?
C12 C13 H13A 109.3(9) . . ?
C12 C13 H13B 109.7(9) . . ?
H13A C13 H13B 108.1(12) . . ?
N3 C13 C12 110.81(11) . . ?
N3 C13 H13A 111.1(9) . . ?
N3 C13 H13B 107.7(9) . . ?
H14A C14 H14B 109.0(13) . . ?
C15 C14 H14A 108.7(9) . . ?
C15 C14 H14B 110.3(9) . . ?
N3 C14 H14A 109.4(9) . . ?
N3 C14 H14B 107.4(9) . . ?
N3 C14 C15 111.89(11) . . ?
C14 C15 H15A 108.2(8) . . ?
C14 C15 H15B 106.7(9) . . ?
H15A C15 H15B 112.9(12) . . ?
N2 C15 C14 110.13(11) . . ?
N2 C15 H15A 109.2(9) . . ?
N2 C15 H15B 109.6(9) . . ?
H16A C16 H16B 107.2(12) . . ?
C17 C16 H16A 109.5(8) . . ?
C17 C16 H16B 109.3(9) . . ?
N3 C16 H16A 107.7(8) . . ?
N3 C16 H16B 109.0(9) . . ?
N3 C16 C17 113.86(12) . . ?
C16 C17 H17A 112.5(10) . . ?
C16 C17 H17B 108.8(11) . . ?
C16 C17 H17C 111.2(11) . . ?
H17A C17 H17B 105.3(14) . . ?
H17A C17 H17C 111.1(15) . . ?
H17B C17 H17C 107.6(16) . . ?
C19 C18 C3 120.92(11) . . ?
C23 C18 C3 121.10(11) . . ?
C23 C18 C19 117.91(12) . . ?
C18 C19 H19 118.0(11) . . ?
C20 C19 C18 121.43(13) . . ?
C20 C19 H19 120.6(11) . . ?
C19 C20 H20 120.1(10) . . ?
C19 C20 C21 120.09(12) . . ?
C21 C20 H20 119.8(10) . . ?
C22 C21 C20 118.97(12) . . ?
O1 C21 C20 123.30(12) . . ?
O1 C21 C22 117.72(12) . . ?
C21 C22 H22 116.4(10) . . ?
C23 C22 C21 120.40(13) . . ?
C23 C22 H22 123.2(10) . . ?
C18 C23 H23 118.8(9) . . ?
C22 C23 C18 121.19(12) . . ?
C22 C23 H23 120.0(9) . . ?
C1 N1 C11 118.81(11) . . ?
C1 N2 C12 118.34(10) . . ?
C1 N2 C15 120.37(10) . . ?
C15 N2 C12 111.51(10) . . ?
C13 N3 C16 112.14(10) . . ?
C14 N3 C13 108.30(10) . . ?
C14 N3 C16 109.47(10) . . ?
C21 O1 H1 112.0(12) . . ?

loop_
_geom_bond_atom_site_label_1
_geom_bond_atom_site_label_2
_geom_bond_distance
_geom_bond_site_symmetry_2
_geom_bond_publ_flag
C1 C2 1.3986(17) . ?
C1 N1 1.3434(16) . ?
C1 N2 1.3948(16) . ?
C2 H2 1.017(16) . ?
C2 C3 1.3842(18) . ?
C3 C4 1.4065(18) . ?
C3 C18 1.4961(17) . ?
C4 C5 1.5093(18) . ?
C4 C11 1.3972(18) . ?
C5 H5A 1.004(16) . ?
C5 H5B 1.011(15) . ?
C5 C6 1.536(2) . ?
C6 H6A 1.013(16) . ?
C6 H6B 1.023(17) . ?
C6 C7 1.524(2) . ?
C7 H7A 1.024(15) . ?
C7 H7B 0.996(18) . ?
C7 C8 1.536(2) . ?
C8 H8A 1.006(18) . ?
C8 H8B 0.997(17) . ?
C8 C9 1.529(2) . ?
C9 H9A 0.984(16) . ?
C9 H9B 1.019(16) . ?
C9 C10 1.532(2) . ?
C10 H10A 0.998(14) . ?
C10 H10B 1.014(16) . ?
C10 C11 1.5156(18) . ?
C11 N1 1.3468(16) . ?
C12 H12A 1.023(16) . ?
C12 H12B 0.977(17) . ?
C12 C13 1.5147(18) . ?
C12 N2 1.4580(16) . ?
C13 H13A 1.017(16) . ?
C13 H13B 0.990(16) . ?
C13 N3 1.4682(16) . ?
C14 H14A 1.026(16) . ?
C14 H14B 0.956(16) . ?
C14 C15 1.5135(19) . ?
C14 N3 1.4648(16) . ?
C15 H15A 0.981(15) . ?
C15 H15B 0.996(16) . ?
C15 N2 1.4512(16) . ?
C16 H16A 0.986(14) . ?
C16 H16B 1.026(17) . ?
C16 C17 1.508(2) . ?
C16 N3 1.4767(16) . ?
C17 H17A 1.017(18) . ?
C17 H17B 0.947(19) . ?
C17 H17C 0.96(2) . ?
C18 C19 1.3904(18) . ?
C18 C23 1.3879(18) . ?
C19 H19 0.962(19) . ?
C19 C20 1.3860(19) . ?
C20 H20 0.982(18) . ?
C20 C21 1.3891(19) . ?
C21 C22 1.3891(18) . ?
C21 O1 1.3575(15) . ?
C22 H22 0.981(18) . ?
C22 C23 1.3859(19) . ?
C23 H23 0.974(16) . ?
O1 H1 0.98(2) . ?

loop_
_geom_hbond_atom_site_label_D
_geom_hbond_atom_site_label_H
_geom_hbond_atom_site_label_A
_geom_hbond_distance_DH
_geom_hbond_distance_HA
_geom_hbond_distance_DA
_geom_hbond_angle_DHA
_geom_hbond_site_symmetry_A
_geom_hbond_publ_flag
O1 H1 N3 0.98(2) 1.76(2) 2.7193(14) 165.3(18) 4_576 yes

loop_
_geom_torsion_atom_site_label_1
_geom_torsion_atom_site_label_2
_geom_torsion_atom_site_label_3
_geom_torsion_atom_site_label_4
_geom_torsion
_geom_torsion_site_symmetry_1
_geom_torsion_site_symmetry_2
_geom_torsion_site_symmetry_3
_geom_torsion_site_symmetry_4
_geom_torsion_publ_flag
C1 C2 C3 C4 -1.23(18) . . . . ?
C1 C2 C3 C18 179.80(11) . . . . ?
C2 C1 N1 C11 -3.28(18) . . . . ?
C2 C1 N2 C12 -161.79(12) . . . . ?
C2 C1 N2 C15 -18.77(18) . . . . ?
C2 C3 C4 C5 176.84(12) . . . . ?
C2 C3 C4 C11 -2.24(18) . . . . ?
C2 C3 C18 C19 -90.28(16) . . . . ?
C2 C3 C18 C23 86.71(16) . . . . ?
C3 C4 C5 C6 -90.09(15) . . . . ?
C3 C4 C11 C10 -175.31(11) . . . . ?
C3 C4 C11 N1 3.22(19) . . . . ?
C3 C18 C19 C20 177.44(13) . . . . ?
C3 C18 C23 C22 -177.66(13) . . . . ?
C4 C3 C18 C19 90.77(16) . . . . ?
C4 C3 C18 C23 -92.23(16) . . . . ?
C4 C5 C6 C7 -52.64(17) . . . . ?
C4 C11 N1 C1 -0.47(18) . . . . ?
C5 C4 C11 C10 5.61(19) . . . . ?
C5 C4 C11 N1 -175.86(12) . . . . ?
C5 C6 C7 C8 -54.97(17) . . . . ?
C6 C7 C8 C9 101.07(15) . . . . ?
C7 C8 C9 C10 -69.33(17) . . . . ?
C8 C9 C10 C11 74.35(16) . . . . ?
C9 C10 C11 C4 -84.19(16) . . . . ?
C9 C10 C11 N1 97.15(14) . . . . ?
C10 C11 N1 C1 178.17(11) . . . . ?
C11 C4 C5 C6 88.95(15) . . . . ?
C12 C13 N3 C14 58.45(14) . . . . ?
C12 C13 N3 C16 179.34(11) . . . . ?
C13 C12 N2 C1 -157.47(11) . . . . ?
C13 C12 N2 C15 56.43(14) . . . . ?
C14 C15 N2 C1 159.17(11) . . . . ?
C14 C15 N2 C12 -55.51(14) . . . . ?
C15 C14 N3 C13 -58.31(14) . . . . ?
C15 C14 N3 C16 179.15(11) . . . . ?
C17 C16 N3 C13 62.40(16) . . . . ?
C17 C16 N3 C14 -177.38(12) . . . . ?
C18 C3 C4 C5 -4.23(18) . . . . ?
C18 C3 C4 C11 176.69(11) . . . . ?
C18 C19 C20 C21 -0.1(2) . . . . ?
C19 C18 C23 C22 -0.6(2) . . . . ?
C19 C20 C21 C22 0.2(2) . . . . ?
C19 C20 C21 O1 179.82(13) . . . . ?
C20 C21 C22 C23 -0.4(2) . . . . ?
C21 C22 C23 C18 0.6(2) . . . . ?
C23 C18 C19 C20 0.3(2) . . . . ?
N1 C1 C2 C3 4.14(18) . . . . ?
N1 C1 N2 C12 20.81(16) . . . . ?
N1 C1 N2 C15 163.83(11) . . . . ?
N2 C1 C2 C3 -173.12(11) . . . . ?
N2 C1 N1 C11 174.15(10) . . . . ?
N2 C12 C13 N3 -58.20(14) . . . . ?
N3 C14 C15 N2 57.24(15) . . . . ?
O1 C21 C22 C23 179.93(13) . . . . ?

loop_
_exptl_oxdiff_crystal_face_indexfrac_h
_exptl_oxdiff_crystal_face_indexfrac_k
_exptl_oxdiff_crystal_face_indexfrac_l
_exptl_oxdiff_crystal_face_x
_exptl_oxdiff_crystal_face_y
_exptl_oxdiff_crystal_face_z
0.0003 0.9975 -1.0064 -0.0020 0.1573 0.0032
-0.0003 -0.9975 1.0064 0.0020 -0.1573 -0.0032
0.0015 1.0038 0.9945 0.0465 0.0591 0.1383
-0.0015 -1.0038 -0.9945 -0.0465 -0.0591 -0.1383
0.9909 -6.0254 -6.9676 -0.1407 -0.3213 -0.9242
-2.0007 0.9933 -2.0071 -0.3515 0.2380 -0.0104
1.9993 -1.9971 1.0125 0.3050 -0.2971 -0.1279
1.9981 -2.0034 -0.9884 0.2564 -0.1989 -0.2630
-0.9987 1.0033 0.9944 -0.1161 0.0749 0.1653
2.0010 0.0042 1.0007 0.3494 -0.0807 0.0136
-2.0010 -0.0042 -1.0007 -0.3494 0.0807 -0.0136
0.0021 1.0070 1.9950 0.0708 0.0100 0.2058
-0.9992 -4.9751 9.0335 -0.0552 -0.9668 0.2811
1.0011 1.0011 -0.0058 0.1848 0.0924 0.0438
